data_1512155
loop_
_publ_author_name
'Seephonkai, Prapairat'
'Pyne, Stephen G.'
'Willis, Anthony C.'
'Lie, Wilford'

_publ_section_title
;
 Bioactive Compounds from the Roots of Strophioblachia fimbricalyx.
;
_journal_issue 7
_journal_name_full 'Journal of natural products'
_journal_page_first 1358
_journal_page_last 1364
_journal_paper_doi 10.1021/np400268d
_journal_volume 76
_journal_year 2013
_chemical_compound_source local
_chemical_formula_moiety 'C17 H16 O5'
_chemical_formula_sum 'C17 H16 O5'
_chemical_formula_weight 300.31
_space_group_IT_number 11
_symmetry_cell_setting monoclinic
_symmetry_space_group_name_Hall '-P 2yb'
_symmetry_space_group_name_H-M 'P 1 21/m 1'
_atom_sites_solution_hydrogens geom
_atom_sites_solution_primary direct
_audit_creation_date 12-10-17
_audit_creation_method CRYSTALS_ver_14.11
_audit_update_record
;
2012-10-17 - Report C17 H16 O5
             by Anthony C. Willis
             for Steve Pyne

2012-10-17 - pass checkcif tests with minor warnings  
;
_cell_angle_alpha 90
_cell_angle_beta 110.711(2)
_cell_angle_gamma 90
_cell_formula_units_Z 2
_cell_length_a 9.9253(3)
_cell_length_b 6.9102(3)
_cell_length_c 10.7273(4)
_cell_measurement_reflns_used 12878
_cell_measurement_temperature 200
_cell_measurement_theta_max 27.5
_cell_measurement_theta_min 2.6
_cell_volume 688.19(5)
_computing_cell_refinement 'DENZO/SCALEPACK (Otwinowski & Minor, 1997)'
_computing_data_collection 'COLLECT (Nonius, 2001).'
_computing_data_reduction 'DENZO/SCALEPACK (Otwinowski & Minor, 1997)'
_computing_molecular_graphics
; 
ORTEP-II (Johnson 1976) in teXsan (MSC, 1992-1997)
;
_computing_publication_material 'CRYSTALS (Betteridge et al., 2003)'
_computing_structure_refinement 'CRYSTALS (Betteridge et al., 2003)'
_computing_structure_solution 'Superflip, 2007'
_diffrn_ambient_temperature 200
_diffrn_measured_fraction_theta_full 0.997
_diffrn_measured_fraction_theta_max 0.997
_diffrn_measurement_device Area
_diffrn_measurement_device_type 'Nonius KappaCCD'
_diffrn_measurement_method ' \f and \w scans with CCD '
_diffrn_radiation_monochromator graphite
_diffrn_radiation_type 'Mo K\a'
_diffrn_radiation_wavelength 0.71073
_diffrn_reflns_av_R_equivalents 0.048
_diffrn_reflns_limit_h_max 12
_diffrn_reflns_limit_h_min -12
_diffrn_reflns_limit_k_max 8
_diffrn_reflns_limit_k_min -8
_diffrn_reflns_limit_l_max 13
_diffrn_reflns_limit_l_min -13
_diffrn_reflns_number 15960
_diffrn_reflns_theta_full 27.461
_diffrn_reflns_theta_max 27.461
_diffrn_reflns_theta_min 3.477
_diffrn_standards_number 0
_exptl_absorpt_coefficient_mu 0.107
_exptl_absorpt_correction_T_max 0.994
_exptl_absorpt_correction_T_min 0.888
_exptl_absorpt_correction_type multi-scan
_exptl_absorpt_process_details 'DENZO/SCALEPACK (Otwinowski & Minor, 1997)'
_exptl_crystal_colour 'pale brown'
_exptl_crystal_density_diffrn 1.449
_exptl_crystal_density_method 'not measured'
_exptl_crystal_description plate
_exptl_crystal_F_000 316
_exptl_crystal_size_max 0.210
_exptl_crystal_size_mid 0.200
_exptl_crystal_size_min 0.060
_refine_diff_density_max 0.39
_refine_diff_density_min -0.31
_refine_ls_extinction_method None
_refine_ls_goodness_of_fit_ref 0.9716
_refine_ls_hydrogen_treatment refxyz
_refine_ls_matrix_type full
_refine_ls_number_parameters 166
_refine_ls_number_reflns 1698
_refine_ls_number_restraints 6
_refine_ls_R_factor_all 0.0630
_refine_ls_R_factor_gt 0.0471
_refine_ls_shift/su_max 0.0127006
_refine_ls_shift/su_mean 0.0004806
_refine_ls_structure_factor_coef Fsqd
_refine_ls_weighting_details
;
 Method= Modified Sheldrick 
 w=1/[\s^2^(F^2^) + ( 0.07P)^2^ + 0.30P] 
 ,where P=(max(Fo^2^,0) + 2Fc^2^)/3 
;
_refine_ls_weighting_scheme calc
_refine_ls_wR_factor_all 0.1279
_refine_ls_wR_factor_gt 0.1187
_refine_ls_wR_factor_ref 0.1279
_reflns_limit_h_max 12
_reflns_limit_h_min -12
_reflns_limit_k_max 8
_reflns_limit_k_min 0
_reflns_limit_l_max 13
_reflns_limit_l_min 0
_reflns_number_gt 1313
_reflns_number_total 1698
_reflns_threshold_expression I>2.0\s(I)
_oxford_diffrn_Wilson_B_factor 2.28
_oxford_diffrn_Wilson_scale 1.10
_oxford_refine_ls_r_factor_ref 0.0630
_oxford_refine_ls_scale 1.123(9)
_oxford_reflns_number_all 1698
_oxford_reflns_threshold_expression_ref I>-10.0\s(I)
_oxford_structure_analysis_title '10171121 pyn1211a'
_cod_data_source_file np400268d_si_002.cif
_cod_data_source_block Cmpd4
_cod_original_sg_symbol_H-M 'P 21/m '
_cod_database_code 1512155

loop_
_symmetry_equiv_pos_as_xyz
x,y,z
-x,-y,-z
x,-y+1/2,z
-x,y+1/2,-z

loop_
_atom_site_label
_atom_site_type_symbol
_atom_site_fract_x
_atom_site_fract_y
_atom_site_fract_z
_atom_site_U_iso_or_equiv
_atom_site_occupancy
_atom_site_adp_type
_atom_site_refinement_flags_posn
_atom_site_refinement_flags_adp
C1 C 0.8198(2) 0.2500 0.2661(2) 0.0275 1.0000 Uani S T
C2 C 0.88095(19) 0.2500 0.40708(19) 0.0249 1.0000 Uani S T
C3 C 1.0323(2) 0.2500 0.4763(2) 0.0262 1.0000 Uani S T
C4 C 1.0928(2) 0.2500 0.6118(2) 0.0266 1.0000 Uani S T
C5 C 0.9978(2) 0.2500 0.68492(19) 0.0284 1.0000 Uani S T
C6 C 0.8505(2) 0.2500 0.6221(2) 0.0299 1.0000 Uani S T
C7 C 0.78730(19) 0.2500 0.48176(19) 0.0257 1.0000 Uani S T
C8 C 0.6331(2) 0.2500 0.41094(19) 0.0275 1.0000 Uani S T
C9 C 0.5354(3) 0.222(2) 0.4842(3) 0.0342 0.5 Uani . U
O10 O 0.38585(17) 0.228(4) 0.41148(17) 0.0385 0.5 Uani . U
C11 C 0.3254(2) 0.2500 0.2786(2) 0.0324 1.0000 Uani S T
C12 C 0.4177(2) 0.2500 0.19286(19) 0.0286 1.0000 Uani S T
C13 C 0.57825(19) 0.2500 0.27268(19) 0.0252 1.0000 Uani S T
C14 C 0.6719(2) 0.2500 0.2011(2) 0.0275 1.0000 Uani S T
O15 O 0.89945(16) 0.2500 0.18671(15) 0.0382 1.0000 Uani S T
C16 C 1.2530(2) 0.2500 0.6837(2) 0.0340 1.0000 Uani S T
O17 O 1.06388(15) 0.2500 0.81977(14) 0.0379 1.0000 Uani S T
C18 C 0.9731(3) 0.2500 0.8976(2) 0.0473 1.0000 Uani S T
O19 O 0.5620(2) 0.2002(7) 0.6008(2) 0.0584 0.5000 Uani . .
O20 O 0.19613(16) 0.2500 0.23308(16) 0.0549 1.0000 Uani S T
C21 C 0.37509(18) 0.0682(3) 0.1053(2) 0.0490 1.0000 Uani . .
H31 H 1.096(3) 0.2500 0.424(2) 0.0311 1.0000 Uiso S .
H61 H 0.788(3) 0.2500 0.673(2) 0.0351 1.0000 Uiso S .
H141 H 0.639(2) 0.2500 0.105(2) 0.0323 1.0000 Uiso S .
H151 H 0.988(3) 0.2500 0.233(3) 0.0460 1.0000 Uiso S .
H161 H 1.304(3) 0.2500 0.618(3) 0.0406 1.0000 Uiso S .
H162 H 1.2828(18) 0.149(3) 0.7395(17) 0.0406 1.0000 Uiso . .
H181 H 1.036(3) 0.2500 0.985(3) 0.0577 1.0000 Uiso S .
H182 H 0.911(2) 0.134(3) 0.878(2) 0.0577 1.0000 Uiso . .
H211 H 0.429(2) 0.066(3) 0.0465(19) 0.0590 1.0000 Uiso . .
H212 H 0.402(2) -0.043(4) 0.160(2) 0.0590 1.0000 Uiso . .
H213 H 0.274(2) 0.065(3) 0.055(2) 0.0590 1.0000 Uiso . .

loop_
_atom_site_aniso_label
_atom_site_aniso_U_11
_atom_site_aniso_U_22
_atom_site_aniso_U_33
_atom_site_aniso_U_23
_atom_site_aniso_U_13
_atom_site_aniso_U_12
C1 0.0217(9) 0.0324(11) 0.0315(10) 0.0000 0.0132(8) 0.0000
C2 0.0209(9) 0.0267(10) 0.0274(10) 0.0000 0.0087(7) 0.0000
C3 0.0209(9) 0.0282(10) 0.0313(10) 0.0000 0.0115(8) 0.0000
C4 0.0225(9) 0.0245(10) 0.0327(10) 0.0000 0.0095(8) 0.0000
C5 0.0240(9) 0.0328(11) 0.0264(10) 0.0000 0.0066(7) 0.0000
C6 0.0213(9) 0.0411(12) 0.0274(10) 0.0000 0.0090(8) 0.0000
C7 0.0204(8) 0.0297(10) 0.0278(10) 0.0000 0.0093(7) 0.0000
C8 0.0201(9) 0.0382(12) 0.0256(10) 0.0000 0.0097(7) 0.0000
C9 0.0187(9) 0.054(8) 0.0297(11) 0.0026(18) 0.0088(8) 0.0005(16)
O10 0.0185(7) 0.072(10) 0.0263(8) 0.0028(19) 0.0095(6) -0.0023(17)
C11 0.0223(9) 0.0486(13) 0.0270(10) 0.0000 0.0097(8) 0.0000
C12 0.0194(9) 0.0435(12) 0.0239(9) 0.0000 0.0086(7) 0.0000
C13 0.0195(8) 0.0281(10) 0.0294(10) 0.0000 0.0104(7) 0.0000
C14 0.0236(9) 0.0352(11) 0.0244(9) 0.0000 0.0095(7) 0.0000
O15 0.0219(7) 0.0657(12) 0.0308(8) 0.0000 0.0143(6) 0.0000
C16 0.0207(9) 0.0394(13) 0.0373(12) 0.0000 0.0047(8) 0.0000
O17 0.0229(7) 0.0605(11) 0.0273(8) 0.0000 0.0050(6) 0.0000
C18 0.0280(11) 0.086(2) 0.0258(11) 0.0000 0.0070(9) 0.0000
O19 0.0247(9) 0.124(6) 0.0276(9) 0.0122(15) 0.0110(7) 0.0004(13)
O20 0.0183(7) 0.1153(17) 0.0318(8) 0.0000 0.0096(6) 0.0000
C21 0.0255(7) 0.0697(14) 0.0512(10) -0.0250(10) 0.0129(7) -0.0071(8)

loop_
_atom_type_symbol
_atom_type_scat_dispersion_real
_atom_type_scat_dispersion_imag
_atom_type_scat_Cromer_Mann_a1
_atom_type_scat_Cromer_Mann_b1
_atom_type_scat_Cromer_Mann_a2
_atom_type_scat_Cromer_Mann_b2
_atom_type_scat_Cromer_Mann_a3
_atom_type_scat_Cromer_Mann_b3
_atom_type_scat_Cromer_Mann_a4
_atom_type_scat_Cromer_Mann_b4
_atom_type_scat_Cromer_Mann_c
_atom_type_scat_source
C 0.0033 0.0016 2.3100 20.8439 1.0200 10.2075 1.5886 0.5687 0.8650 51.6512 0.2156 'International Tables Vol C 4.2.6.8 and 6.1.1.4'
H 0.0000 0.0000 0.4930 10.5109 0.3229 26.1257 0.1402 3.1424 0.0408 57.7998 0.0030 'International Tables Vol C 4.2.6.8 and 6.1.1.4'
O 0.0106 0.0060 3.0485 13.2771 2.2868 5.7011 1.5463 0.3239 0.8670 32.9089 0.2508 'International Tables Vol C 4.2.6.8 and 6.1.1.4'

loop_
_geom_angle_atom_site_label_1
_geom_angle_site_symmetry_1
_geom_angle_atom_site_label_2
_geom_angle_atom_site_label_3
_geom_angle_site_symmetry_3
_geom_angle
_geom_angle_publ_flag
C2 . C1 C14 . 121.04(17) yes
C2 . C1 O15 . 123.20(17) yes
C14 . C1 O15 . 115.76(18) yes
C1 . C2 C3 . 122.16(17) yes
C1 . C2 C7 . 118.79(16) yes
C3 . C2 C7 . 119.05(17) yes
C2 . C3 C4 . 122.85(18) yes
C2 . C3 H31 . 118.5(13) no
C4 . C3 H31 . 118.7(13) no
C3 . C4 C5 . 117.43(17) yes
C3 . C4 C16 . 122.34(18) yes
C5 . C4 C16 . 120.23(18) yes
C4 . C5 C6 . 121.71(18) yes
C4 . C5 O17 . 114.94(16) yes
C6 . C5 O17 . 123.35(18) yes
C5 . C6 C7 . 121.13(18) yes
C5 . C6 H61 . 120.5(14) no
C7 . C6 H61 . 118.4(14) no
C2 . C7 C6 . 117.85(17) yes
C2 . C7 C8 . 118.89(17) yes
C6 . C7 C8 . 123.26(17) yes
C7 . C8 C9 . 119.82(19) yes
C7 . C8 C13 . 120.24(17) yes
C9 . C8 C13 . 119.38(18) yes
C8 . C9 O10 3_555 115.3(6) yes
C8 . C9 O19 3_555 121.1(7) yes
C8 . C9 O10 . 117.8(3) yes
C8 . C9 O19 . 129.6(2) yes
O10 . C9 O19 . 112.6(2) yes
C9 . O10 C11 . 125.2(2) yes
O10 . C11 C12 . 120.41(18) yes
O10 . C11 O20 . 116.3(2) yes
C12 . C11 O20 . 122.91(19) yes
C21 3_555 C12 C11 . 106.12(11) yes
C21 3_555 C12 C13 . 110.60(11) yes
C11 . C12 C13 . 113.45(16) yes
C21 3_555 C12 C21 . 109.7(2) yes
C11 . C12 C21 . 106.12(11) yes
C13 . C12 C21 . 110.60(11) yes
C12 . C13 C8 . 122.66(16) yes
C12 . C13 C14 . 117.30(17) yes
C8 . C13 C14 . 120.04(17) yes
C13 . C14 C1 . 120.99(18) yes
C13 . C14 H141 . 122.7(13) no
C1 . C14 H141 . 116.3(13) no
C1 . O15 H151 . 110.6(19) no
C4 . C16 H162 3_555 112.4(11) no
C4 . C16 H161 . 110.2(15) no
H162 3_555 C16 H161 . 109.7(14) no
C4 . C16 H162 . 112.4(11) no
H162 3_555 C16 H162 . 102(2) no
H161 . C16 H162 . 109.7(14) no
C5 . O17 C18 . 117.04(16) yes
H182 3_555 C18 O17 . 110.7(12) no
H182 3_555 C18 H181 . 111.1(15) no
O17 . C18 H181 . 104.5(18) no
H182 3_555 C18 H182 . 109(2) no
O17 . C18 H182 . 110.7(12) no
H181 . C18 H182 . 111.1(15) no
C12 . C21 H211 . 108.7(14) no
C12 . C21 H212 . 109.2(13) no
H211 . C21 H212 . 107.3(18) no
C12 . C21 H213 . 111.9(13) no
H211 . C21 H213 . 109.9(17) no
H212 . C21 H213 . 109.8(18) no

loop_
_geom_bond_atom_site_label_1
_geom_bond_atom_site_label_2
_geom_bond_distance
_geom_bond_publ_flag
C1 C2 1.416(3) yes
C1 C14 1.384(3) yes
C1 O15 1.351(2) yes
C2 C3 1.421(2) yes
C2 C7 1.426(2) yes
C3 C4 1.362(3) yes
C3 H31 0.98(2) no
C4 C5 1.424(3) yes
C4 C16 1.502(3) yes
C5 C6 1.376(3) yes
C5 O17 1.361(2) yes
C6 C7 1.411(3) yes
C6 H61 0.96(2) no
C7 C8 1.448(2) yes
C8 C9 1.462(4) yes
C8 C13 1.387(3) yes
C9 O10 1.412(3) yes
C9 O19 1.193(4) yes
O10 C11 1.345(4) yes
C11 C12 1.510(3) yes
C11 O20 1.201(2) yes
C12 C13 1.519(2) yes
C12 C21 1.536(2) yes
C13 C14 1.400(3) yes
C14 H141 0.96(2) no
O15 H151 0.84(3) no
C16 H161 1.00(3) no
C16 H162 0.899(18) no
O17 C18 1.429(3) yes
C18 H181 0.92(3) no
C18 H182 0.99(2) no
C21 H211 0.96(2) no
C21 H212 0.95(2) no
C21 H213 0.95(2) no

loop_
_geom_contact_atom_site_label_1
_geom_contact_atom_site_label_2
_geom_contact_distance
_geom_contact_site_symmetry_2
_geom_contact_publ_flag
O10 O19 3.01(3) 2_656 no
O10 C9 3.30(3) 2_656 no
O10 O19 3.31(3) 4_656 no
O10 C9 3.59(3) 4_656 no
O15 O20 2.807(2) 1_655 no
O15 C18 3.429(3) 1_554 no
O15 O17 3.4775(3) 4_756 no
O15 O17 3.4775(3) 4_746 no
O19 C9 3.11(1) 2_656 no
O19 C11 3.403(4) 4_646 no
O19 O19 3.459(8) 2_656 no
O19 C9 3.47(1) 4_646 no
O19 C16 3.499(3) 1_455 no
O19 C21 3.518(4) 2_656 no
O20 C18 3.495(2) 1_454 no
O20 C3 3.529(3) 1_455 no
C2 C4 3.4762(4) 4_756 no
C2 C4 3.4762(4) 4_746 no
C3 C3 3.583(1) 4_756 no
C3 C3 3.583(1) 4_746 no
C9 C9 3.19(3) 2_656 no
C9 C9 3.566(2) 4_656 no
C9 C9 3.566(2) 4_646 no

loop_
_geom_hbond_atom_site_label_D
_geom_hbond_atom_site_label_H
_geom_hbond_atom_site_label_A
_geom_hbond_site_symmetry_A
_geom_hbond_angle_DHA
_geom_hbond_distance_DH
_geom_hbond_distance_HA
_geom_hbond_distance_DA
_geom_hbond_publ_flag
O15 H151 O20 1_655 147(3) 0.84(3) 2.07(3) 2.808(3) yes

loop_
_geom_torsion_atom_site_label_1
_geom_torsion_atom_site_label_2
_geom_torsion_atom_site_label_3
_geom_torsion_atom_site_label_4
_geom_torsion_site_symmetry_4
_geom_torsion
_geom_torsion_publ_flag
O10 C9 C8 C7 . 178(1) no
O10 C9 C8 C13 . -10(2) no
O10 C11 C12 C13 . -8(1) no
O10 C11 C12 C21 . 114(1) no
O15 C1 C2 C3 . 0.0 no
O15 C1 C2 C7 . 180.0 no
O15 C1 C14 C13 . 180.0 no
O17 C5 C4 C3 . 180.0 no
O17 C5 C4 C16 . 0.0 no
O17 C5 C6 C7 . 180.0 no
O19 C9 O10 C11 . -180(2) no
O19 C9 C8 C7 . 1(2) no
O19 C9 C8 C13 . 173(1) no
O20 C11 O10 C9 . 179(2) no
O20 C11 C12 C13 . 180.0 no
O20 C11 C12 C21 . -58.4(1) no
C1 C2 C3 C4 . 180.0 no
C1 C2 C7 C6 . 180.0 no
C1 C2 C7 C8 . 0.0 no
C1 C14 C13 C8 . 0.0 no
C1 C14 C13 C12 . 180.0 no
C2 C1 C14 C13 . 0.0 no
C2 C3 C4 C5 . 0.0 no
C2 C3 C4 C16 . 180.0 no
C2 C7 C6 C5 . 0.0 no
C2 C7 C8 C9 . 171.2(6) no
C2 C7 C8 C13 . 0.0 no
C3 C2 C1 C14 . 180.0 no
C3 C2 C7 C6 . 0.0 no
C3 C2 C7 C8 . 180.0 no
C3 C4 C5 C6 . 0.0 no
C4 C3 C2 C7 . 0.0 no
C4 C5 O17 C18 . 180.0 no
C4 C5 C6 C7 . 0.0 no
C5 C6 C7 C8 . 180.0 no
C6 C5 O17 C18 . 0.0 no
C6 C5 C4 C16 . 180.0 no
C6 C7 C8 C9 . -8.8(6) no
C6 C7 C8 C13 . 180.0 no
C7 C2 C1 C14 . 0.0 no
C7 C8 C13 C12 . 180.0 no
C7 C8 C13 C14 . 0.0 no
C8 C9 O10 C11 . 3(3) no
C8 C13 C12 C11 . 0.0 no
C8 C13 C12 C21 . -119.1(1) no
C8 C13 C12 C21 3 119.1(1) no
C9 O10 C11 C12 . 6(3) no
C9 C8 C13 C12 . 8.7(6) no
C9 C8 C13 C14 . -171.3(6) no
C11 C12 C13 C14 . 180.0 no
C14 C13 C12 C21 . 60.9(1) no
C14 C13 C12 C21 3 -60.9(1) no
